data_7715437
loop_
_publ_author_name
'Nguyen, Tony'
'Dutton, Jason L.'
'Chang, Chia Yun'
'Zhou, Wen'
'Piers, Warren E.'

_publ_section_title
;
 Direct C-H electrophilic borylation with
 (C<sub>6</sub>F<sub>5</sub>)<sub>2</sub>B-NTf<sub>2</sub> to generate B-N
 dibenzo[<i>a</i>,<i>h</i>]pyrenes.
;
_journal_issue 17
_journal_name_full 'Dalton transactions (Cambridge, England : 2003)'
_journal_page_first 7273
_journal_page_last 7281
_journal_paper_doi 10.1039/d4dt00469h
_journal_volume 53
_journal_year 2024
_chemical_formula_moiety 'C84 H58 B2 F20 N4, 4(C3 H6 O)'
_chemical_formula_sum 'C96 H82 B2 F20 N4 O4'
_chemical_formula_weight 1757.27
_space_group_crystal_system triclinic
_space_group_IT_number 2
_space_group_name_Hall '-P 1'
_space_group_name_H-M_alt 'P -1'
_atom_sites_solution_hydrogens geom
_atom_sites_solution_primary iterative
_audit_creation_date 2023-04-07
_audit_creation_method
;
Olex2 1.5
(compiled 2023.03.06 svn.rbb2c1857 for OlexSys, GUI svn.r6748)
;
_audit_update_record
;
2024-02-15 deposited with the CCDC.	2024-03-08 downloaded from the CCDC.
;
_cell_angle_alpha 71.475(4)
_cell_angle_beta 77.749(4)
_cell_angle_gamma 70.273(4)
_cell_formula_units_Z 1
_cell_length_a 10.9839(7)
_cell_length_b 13.2502(10)
_cell_length_c 17.5105(12)
_cell_measurement_reflns_used 9916
_cell_measurement_temperature 173.00
_cell_measurement_theta_max 66.805
_cell_measurement_theta_min 2.680
_cell_volume 2258.8(3)
_computing_cell_refinement 'SAINT V8.40A (Bruker, 2019)'
_computing_data_reduction 'SAINT V8.40A (Bruker, 2019)'
_computing_molecular_graphics 'Olex2 1.5 (Dolomanov et al., 2009)'
_computing_publication_material 'Olex2 1.5 (Dolomanov et al., 2009)'
_computing_structure_refinement 'SHELXL 2018/3 (Sheldrick, 2015)'
_computing_structure_solution 'olex2.solve 1.5 (Bourhis et al., 2015)'
_diffrn_ambient_temperature 173.00
_diffrn_measured_fraction_theta_full 0.957
_diffrn_measured_fraction_theta_max 0.957
_diffrn_measurement_device_type 'Bruker APEX-II CCD'
_diffrn_measurement_method '\f and \w scans'
_diffrn_radiation_type CuK\a
_diffrn_radiation_wavelength 1.54178
_diffrn_reflns_av_R_equivalents 0.0918
_diffrn_reflns_av_unetI/netI 0.1012
_diffrn_reflns_Laue_measured_fraction_full 0.957
_diffrn_reflns_Laue_measured_fraction_max 0.957
_diffrn_reflns_limit_h_max 13
_diffrn_reflns_limit_h_min -13
_diffrn_reflns_limit_k_max 13
_diffrn_reflns_limit_k_min -14
_diffrn_reflns_limit_l_max 20
_diffrn_reflns_limit_l_min -20
_diffrn_reflns_number 27687
_diffrn_reflns_point_group_measured_fraction_full 0.957
_diffrn_reflns_point_group_measured_fraction_max 0.957
_diffrn_reflns_theta_full 66.824
_diffrn_reflns_theta_max 66.824
_diffrn_reflns_theta_min 2.680
_diffrn_source_current 0.64
_diffrn_source_power 0.028608000000000005
_diffrn_source_voltage 44.7
_diffrn_standards_number 0
_exptl_absorpt_coefficient_mu 0.914
_exptl_absorpt_correction_T_max 0.7237
_exptl_absorpt_correction_T_min 0.5753
_exptl_absorpt_correction_type multi-scan
_exptl_absorpt_process_details
;
SADABS-2016/2 (Bruker,2016/2) was used for absorption correction.
wR2(int) was 0.1428 before and 0.1073 after correction.
The Ratio of minimum to maximum transmission is 0.7949.
The \l/2 correction factor is Not present.
;
_exptl_crystal_colour purple
_exptl_crystal_density_diffrn 1.292
_exptl_crystal_description plate
_exptl_crystal_F_000 908
_exptl_crystal_size_max 0.283
_exptl_crystal_size_mid 0.124
_exptl_crystal_size_min 0.043
_refine_diff_density_max 0.732
_refine_diff_density_min -0.674
_refine_diff_density_rms 0.135
_refine_ls_extinction_method none
_refine_ls_goodness_of_fit_ref 1.082
_refine_ls_hydrogen_treatment constr
_refine_ls_matrix_type full
_refine_ls_number_parameters 715
_refine_ls_number_reflns 7665
_refine_ls_number_restraints 348
_refine_ls_restrained_S_all 1.079
_refine_ls_R_factor_all 0.1057
_refine_ls_R_factor_gt 0.0982
_refine_ls_shift/su_max 0.000
_refine_ls_shift/su_mean 0.000
_refine_ls_structure_factor_coef Fsqd
_refine_ls_weighting_details 'w=1/[\s^2^(Fo^2^)+(0.1896P)^2^+0.5388P] where P=(Fo^2^+2Fc^2^)/3'
_refine_ls_weighting_scheme calc
_refine_ls_wR_factor_gt 0.2530
_refine_ls_wR_factor_ref 0.2629
_reflns_Friedel_coverage 0.000
_reflns_number_gt 6483
_reflns_number_total 7665
_reflns_threshold_expression 'I > 2\s(I)'
_cod_data_source_file d4dt00469h2.cif
_cod_data_source_block tn02203_sq
_cod_depositor_comments 'Adding full bibliography for 7715430--7715439.cif.'
_cod_database_code 7715437
_shelx_shelxl_version_number 2018/3
_shelx_space_group_comment
;
The symmetry employed for this shelxl refinement is uniquely defined
by the following loop, which should always be used as a source of
symmetry information in preference to the above space-group names.
They are only intended as comments.
;
_shelx_estimated_absorpt_t_max 0.962
_shelx_estimated_absorpt_t_min 0.782
_olex2_refinement_description
;
1. Fixed Uiso
 At 1.2 times of:
  All C(H) groups
 At 1.5 times of:
  All C(H,H,H) groups
2. Uiso/Uaniso restraints and constraints
O2 \\sim C4 \\sim C5 \\sim C6 \\sim O2A \\sim C4A \\sim C5A \\sim C6A: within
2A with sigma of 0.04 and sigma for terminal atoms of 0.08 within 2A
O1 \\sim C1 \\sim C2 \\sim C3 \\sim O1A \\sim C1A \\sim C2A \\sim C3A \\sim O2
\\sim C4 \\sim C5 \\sim C6 \\sim O2A \\sim C4A \\sim C5A \\sim C6A: within 2A
with sigma of 0.01 and sigma for terminal atoms of 0.02 within 2A
F2A \\sim F2B \\sim F3A \\sim F3B \\sim C39 \\sim C40: within 2A with sigma of
0.04 and sigma for terminal atoms of 0.08 within 2A
Uanis(O2) \\sim Ueq, Uanis(C4) \\sim Ueq, Uanis(C5) \\sim Ueq, Uanis(C6) \\sim
Ueq, Uanis(O2A) \\sim Ueq, Uanis(C4A) \\sim Ueq, Uanis(C5A) \\sim Ueq,
Uanis(C6A) \\sim Ueq: with sigma of 0.1 and sigma for terminal atoms of 0.2
Uanis(O1) \\sim Ueq, Uanis(C1) \\sim Ueq, Uanis(C2) \\sim Ueq, Uanis(C3) \\sim
Ueq, Uanis(O1A) \\sim Ueq, Uanis(C1A) \\sim Ueq, Uanis(C2A) \\sim Ueq,
Uanis(C3A) \\sim Ueq: with sigma of 0.01 and sigma for terminal atoms of 0.02
Uanis(F2B) \\sim Ueq, Uanis(F3B) \\sim Ueq, Uanis(C39) \\sim Ueq, Uanis(C40)
\\sim Ueq, Uanis(F2A) \\sim Ueq, Uanis(F3A) \\sim Ueq: with sigma of 0.005 and
sigma for terminal atoms of 0.01
3. Others
 Sof(O2A)=Sof(C4A)=Sof(C5A)=Sof(H5AA)=Sof(H5AB)=Sof(H5AC)=Sof(C6A)=Sof(H6AA)=
 Sof(H6AB)=Sof(H6AC)=1-FVAR(1)
 Sof(O2)=Sof(C4)=Sof(C5)=Sof(H5A)=Sof(H5B)=Sof(H5C)=Sof(C6)=Sof(H6A)=Sof(H6B)=
 Sof(H6C)=FVAR(1)
 Sof(C7A)=Sof(C8A)=Sof(H8AA)=Sof(H8AB)=Sof(H8AC)=Sof(C9A)=Sof(H9AA)=Sof(H9AB)=
 Sof(H9AC)=Sof(C10A)=Sof(H10D)=Sof(H10E)=Sof(H10F)=1-FVAR(2)
 Sof(C7)=Sof(C8)=Sof(H8A)=Sof(H8B)=Sof(H8C)=Sof(C9)=Sof(H9A)=Sof(H9B)=Sof(H9C)=
 Sof(C10)=Sof(H10A)=Sof(H10B)=Sof(H10C)=FVAR(2)
 Sof(O1A)=Sof(C1A)=Sof(C2A)=Sof(H2AA)=Sof(H2AB)=Sof(H2AC)=Sof(C3A)=Sof(H3AA)=
 Sof(H3AB)=Sof(H3AC)=1-FVAR(3)
 Sof(O1)=Sof(C1)=Sof(C2)=Sof(H2A)=Sof(H2B)=Sof(H2C)=Sof(C3)=Sof(H3A)=Sof(H3B)=
 Sof(H3C)=FVAR(3)
 Sof(F2B)=Sof(F3B)=1-FVAR(4)
 Sof(F2A)=Sof(F3A)=FVAR(4)
4.a Aromatic/amide H refined with riding coordinates:
 C16(H16), C17(H17), C19(H19), C22(H22), C24(H24), C25(H25), C28(H28),
 C30(H30), C31(H31), C34(H34), C35(H35)
4.b Idealised Me refined as rotating group:
 C8(H8A,H8B,H8C), C8A(H8AA,H8AB,H8AC), C9(H9A,H9B,H9C), C9A(H9AA,H9AB,H9AC),
 C10(H10A,H10B,H10C), C10A(H10D,H10E,H10F), C12(H12A,H12B,H12C), C13(H13A,H13B,
 H13C), C14(H14A,H14B,H14C), C2(H2A,H2B,H2C), C3(H3A,H3B,H3C), C2A(H2AA,H2AB,
 H2AC), C3A(H3AA,H3AB,H3AC), C5(H5A,H5B,H5C), C6(H6A,H6B,H6C), C5A(H5AA,H5AB,
 H5AC), C6A(H6AA,H6AB,H6AC)
;
_platon_squeeze_void_probe_radius 1.20
_olex2_submission_special_instructions 'No special instructions were received'

loop_
_space_group_symop_operation_xyz
'x, y, z'
'-x, -y, -z'

loop_
_atom_site_label
_atom_site_type_symbol
_atom_site_fract_x
_atom_site_fract_y
_atom_site_fract_z
_atom_site_U_iso_or_equiv
_atom_site_adp_type
_atom_site_occupancy
_atom_site_site_symmetry_order
_atom_site_calc_flag
_atom_site_refinement_flags_posn
_atom_site_refinement_flags_adp
_atom_site_refinement_flags_occupancy
_atom_site_disorder_assembly
_atom_site_disorder_group
F1 F 0.51901(19) 0.26586(15) 0.57425(12) 0.0377(5) Uani 1 1 d . . . . .
F2A F 0.4449(13) 0.0864(7) 0.6549(9) 0.047(3) Uani 0.70(4) 1 d . U P A 1
F2B F 0.476(2) 0.0726(14) 0.628(2) 0.050(4) Uani 0.30(4) 1 d . U P A 2
F3A F 0.5504(11) -0.0550(8) 0.7920(9) 0.049(2) Uani 0.70(4) 1 d . U P A 1
F3B F 0.572(2) -0.0702(16) 0.7665(19) 0.052(4) Uani 0.30(4) 1 d . U P A 2
F4 F 0.7243(2) -0.00675(17) 0.84868(12) 0.0455(5) Uani 1 1 d . . . . .
F5 F 0.79285(17) 0.17782(13) 0.77672(9) 0.0289(4) Uani 1 1 d . . . . .
F6 F 0.93056(17) 0.14621(14) 0.63006(12) 0.0376(5) Uani 1 1 d . . . . .
F7 F 1.1774(2) 0.1395(2) 0.61008(18) 0.0674(8) Uani 1 1 d . . . . .
F8 F 1.2456(2) 0.3280(3) 0.5884(2) 0.0790(10) Uani 1 1 d . . . . .
F9 F 1.0566(3) 0.5240(2) 0.58392(16) 0.0611(7) Uani 1 1 d . . . . .
F10 F 0.80757(18) 0.53329(15) 0.60184(12) 0.0363(5) Uani 1 1 d . . . . .
N2 N 0.3566(2) 0.53336(18) 0.10596(13) 0.0187(5) Uani 1 1 d . . . . .
N1 N 0.64793(19) 0.41353(16) 0.54759(12) 0.0129(4) Uani 1 1 d . . . . .
C28 C 0.1432(14) 0.9271(11) -0.1356(8) 0.025(2) Uani 0.533(9) 1 d . . P B 1
C7A C 0.1665(19) 0.9130(14) -0.1573(9) 0.028(3) Uani 0.467(9) 1 d . . P B 2
C29 C 0.0882(11) 0.8998(7) -0.1981(5) 0.048(2) Uani 0.533(9) 1 d . . P B 1
H8A H 0.159089 0.852799 -0.227194 0.072 Uiso 0.533(9) 1 calc R U P B 1
H8B H 0.046942 0.969064 -0.236822 0.072 Uiso 0.533(9) 1 calc R U P B 1
H8C H 0.023415 0.860336 -0.170095 0.072 Uiso 0.533(9) 1 calc R U P B 1
C8A C 0.0303(11) 0.9254(8) -0.1620(8) 0.051(3) Uani 0.467(9) 1 d . . P B 2
H8AA H 0.022867 0.855239 -0.165172 0.077 Uiso 0.467(9) 1 calc R U P B 2
H8AB H 0.000753 0.984586 -0.210343 0.077 Uiso 0.467(9) 1 calc R U P B 2
H8AC H -0.023880 0.944692 -0.113489 0.077 Uiso 0.467(9) 1 calc R U P B 2
C30 C 0.2435(10) 0.9848(8) -0.1762(5) 0.051(2) Uani 0.533(9) 1 d . . P B 1
H9A H 0.276386 1.002517 -0.135663 0.077 Uiso 0.533(9) 1 calc R U P B 1
H9B H 0.204984 1.053746 -0.216090 0.077 Uiso 0.533(9) 1 calc R U P B 1
H9C H 0.315473 0.936397 -0.203651 0.077 Uiso 0.533(9) 1 calc R U P B 1
C9A C 0.2557(9) 0.8909(6) -0.2331(4) 0.043(2) Uani 0.467(9) 1 d . . P B 2
H9AA H 0.346640 0.871604 -0.223657 0.064 Uiso 0.467(9) 1 calc R U P B 2
H9AB H 0.236231 0.957726 -0.278576 0.064 Uiso 0.467(9) 1 calc R U P B 2
H9AC H 0.241946 0.829055 -0.245965 0.064 Uiso 0.467(9) 1 calc R U P B 2
C31 C 0.0264(8) 1.0061(6) -0.0960(5) 0.051(2) Uani 0.533(9) 1 d . . P B 1
H10A H -0.039714 0.967862 -0.068715 0.076 Uiso 0.533(9) 1 calc R U P B 1
H10B H -0.011215 1.072706 -0.137995 0.076 Uiso 0.533(9) 1 calc R U P B 1
H10C H 0.056316 1.027751 -0.056318 0.076 Uiso 0.533(9) 1 calc R U P B 1
C10A C 0.1729(12) 1.0260(7) -0.1494(6) 0.046(2) Uani 0.467(9) 1 d . . P B 2
H10D H 0.109396 1.047262 -0.104489 0.069 Uiso 0.467(9) 1 calc R U P B 2
H10E H 0.152844 1.084045 -0.199967 0.069 Uiso 0.467(9) 1 calc R U P B 2
H10F H 0.260625 1.016962 -0.138814 0.069 Uiso 0.467(9) 1 calc R U P B 2
C11 C 0.3180(3) 0.2533(2) -0.07317(16) 0.0265(6) Uani 1 1 d . . . . .
C12 C 0.1779(4) 0.2486(4) -0.0540(3) 0.0567(11) Uani 1 1 d . . . . .
H12A H 0.159822 0.214715 0.004102 0.085 Uiso 1 1 calc R U . . .
H12B H 0.165002 0.203882 -0.085068 0.085 Uiso 1 1 calc R U . . .
H12C H 0.118550 0.324159 -0.068723 0.085 Uiso 1 1 calc R U . . .
C13 C 0.4097(4) 0.1337(3) -0.0517(2) 0.0419(8) Uani 1 1 d . . . . .
H13A H 0.499885 0.135948 -0.059623 0.063 Uiso 1 1 calc R U . . .
H13B H 0.400593 0.092669 -0.086814 0.063 Uiso 1 1 calc R U . . .
H13C H 0.386947 0.096529 0.005115 0.063 Uiso 1 1 calc R U . . .
C14 C 0.3483(4) 0.3035(3) -0.16386(19) 0.0434(9) Uani 1 1 d . . . . .
H14A H 0.285054 0.376651 -0.180776 0.065 Uiso 1 1 calc R U . . .
H14B H 0.343041 0.254433 -0.193994 0.065 Uiso 1 1 calc R U . . .
H14C H 0.436273 0.311619 -0.175032 0.065 Uiso 1 1 calc R U . . .
C15 C 0.3044(2) 0.6378(2) 0.05241(14) 0.0174(5) Uani 1 1 d . . . . .
C16 C 0.2926(3) 0.7436(2) 0.05618(16) 0.0231(6) Uani 1 1 d . . . . .
H16 H 0.317162 0.754650 0.101064 0.028 Uiso 1 1 calc R U . . .
C17 C 0.2436(3) 0.8328(2) -0.00774(18) 0.0261(6) Uani 1 1 d . . . . .
H17 H 0.235023 0.905821 -0.005907 0.031 Uiso 1 1 calc R U . . .
C18 C 0.2062(3) 0.8195(2) -0.07539(18) 0.0280(6) Uani 1 1 d . . . . .
C19 C 0.2200(3) 0.7128(2) -0.07794(15) 0.0208(5) Uani 1 1 d . . . . .
H19 H 0.195204 0.701690 -0.122733 0.025 Uiso 1 1 calc R U . . .
C20 C 0.2705(2) 0.6214(2) -0.01476(15) 0.0170(5) Uani 1 1 d . . . . .
C21 C 0.3053(2) 0.5025(2) -0.00302(14) 0.0166(5) Uani 1 1 d . . . . .
C22 C 0.2936(2) 0.4390(2) -0.04982(14) 0.0193(5) Uani 1 1 d . . . . .
H22 H 0.256922 0.474517 -0.099542 0.023 Uiso 1 1 calc R U . . .
C23 C 0.3360(3) 0.3232(2) -0.02323(15) 0.0209(5) Uani 1 1 d . . . . .
C24 C 0.3876(3) 0.2745(2) 0.05081(16) 0.0237(6) Uani 1 1 d . . . . .
H24 H 0.415708 0.195581 0.069188 0.028 Uiso 1 1 calc R U . . .
C25 C 0.4000(3) 0.3350(2) 0.09895(15) 0.0224(5) Uani 1 1 d . . . . .
H25 H 0.435066 0.299162 0.149194 0.027 Uiso 1 1 calc R U . . .
C26 C 0.3586(2) 0.4512(2) 0.07029(14) 0.0169(5) Uani 1 1 d . . . . .
C6 C 0.3801(2) 0.56960(19) 0.30399(14) 0.0145(5) Uani 1 1 d . . . . .
C7 C 0.3333(2) 0.5808(2) 0.23289(14) 0.0171(5) Uani 1 1 d . . . . .
H28 H 0.251640 0.633516 0.220556 0.020 Uiso 1 1 calc R U . . .
C8 C 0.4028(2) 0.5170(2) 0.17922(15) 0.0181(5) Uani 1 1 d . . . . .
C9 C 0.5206(3) 0.4358(2) 0.19887(15) 0.0203(5) Uani 1 1 d . . . . .
H30 H 0.567360 0.389826 0.163875 0.024 Uiso 1 1 calc R U . . .
C10 C 0.5683(2) 0.4229(2) 0.26890(15) 0.0199(5) Uani 1 1 d . . . . .
H31 H 0.648173 0.367713 0.281897 0.024 Uiso 1 1 calc R U . . .
C5 C 0.5009(2) 0.4902(2) 0.32194(14) 0.0169(5) Uani 1 1 d . . . . .
C4 C 0.5533(2) 0.47320(19) 0.39622(14) 0.0156(5) Uani 1 1 d . . . . .
C3 C 0.6805(2) 0.4112(2) 0.40902(15) 0.0191(5) Uani 1 1 d . . . . .
H34 H 0.739733 0.388672 0.365238 0.023 Uiso 1 1 calc R U . . .
C2 C 0.7229(2) 0.3814(2) 0.48375(15) 0.0170(5) Uani 1 1 d . . . . .
H35 H 0.809772 0.335809 0.490279 0.020 Uiso 1 1 calc R U . . .
C1 C 0.5247(2) 0.48451(19) 0.53746(13) 0.0136(5) Uani 1 1 d . . . . .
C37 C 0.6592(2) 0.2346(2) 0.67164(14) 0.0181(5) Uani 1 1 d . . . . .
C38 C 0.5735(3) 0.2031(2) 0.64241(18) 0.0261(6) Uani 1 1 d . . . . .
C39 C 0.5371(3) 0.1065(3) 0.6797(2) 0.0404(8) Uani 1 1 d . U . . .
C40 C 0.5875(3) 0.0357(3) 0.7491(2) 0.0413(8) Uani 1 1 d . U . . .
C41 C 0.6735(3) 0.0620(2) 0.78134(18) 0.0315(7) Uani 1 1 d . . . . .
C42 C 0.7069(3) 0.1590(2) 0.74269(15) 0.0222(6) Uani 1 1 d . . . . .
C43 C 0.8545(2) 0.3391(2) 0.62224(14) 0.0181(5) Uani 1 1 d . . . . .
C44 C 0.9554(3) 0.2422(3) 0.62219(16) 0.0277(6) Uani 1 1 d . . . . .
C45 C 1.0855(3) 0.2367(3) 0.6113(2) 0.0415(8) Uani 1 1 d . . . . .
C46 C 1.1202(3) 0.3310(4) 0.5999(2) 0.0457(9) Uani 1 1 d . . . . .
C47 C 1.0239(4) 0.4306(4) 0.5973(2) 0.0412(8) Uani 1 1 d . . . . .
C48 C 0.8959(3) 0.4321(3) 0.60817(16) 0.0263(6) Uani 1 1 d . . . . .
B1 B 0.6974(3) 0.3527(2) 0.63571(15) 0.0147(5) Uani 1 1 d . . . . .
O1 O 0.9951(19) 0.7804(14) 0.5615(10) 0.078(4) Uani 0.624(9) 1 d . U P C 1
C36 C 0.9897(11) 0.8555(9) 0.5867(7) 0.081(2) Uani 0.624(9) 1 d . U P C 1
C35 C 0.8852(17) 0.9044(14) 0.6414(10) 0.116(4) Uani 0.624(9) 1 d . U P C 1
H2A H 0.846792 0.983155 0.614992 0.175 Uiso 0.624(9) 1 calc R U P C 1
H2B H 0.919307 0.897574 0.690705 0.175 Uiso 0.624(9) 1 calc R U P C 1
H2C H 0.818449 0.865517 0.655513 0.175 Uiso 0.624(9) 1 calc R U P C 1
C34 C 1.1086(12) 0.8917(10) 0.5802(8) 0.096(3) Uani 0.624(9) 1 d . U P C 1
H3A H 1.184690 0.841871 0.556553 0.144 Uiso 0.624(9) 1 calc R U P C 1
H3B H 1.122964 0.888912 0.634246 0.144 Uiso 0.624(9) 1 calc R U P C 1
H3C H 1.095365 0.968011 0.545382 0.144 Uiso 0.624(9) 1 calc R U P C 1
O1A O 0.994(4) 0.796(3) 0.545(2) 0.085(5) Uani 0.376(9) 1 d . U P C 2
C1A C 0.915(2) 0.8154(16) 0.6063(11) 0.086(3) Uani 0.376(9) 1 d . U P C 2
C2A C 0.787(3) 0.790(2) 0.6083(18) 0.133(8) Uani 0.376(9) 1 d . U P C 2
H2AA H 0.801318 0.742490 0.572717 0.199 Uiso 0.376(9) 1 calc R U P C 2
H2AB H 0.719939 0.860234 0.589656 0.199 Uiso 0.376(9) 1 calc R U P C 2
H2AC H 0.759548 0.752443 0.663933 0.199 Uiso 0.376(9) 1 calc R U P C 2
C3A C 0.903(3) 0.851(3) 0.6767(19) 0.129(7) Uani 0.376(9) 1 d . U P C 2
H3AA H 0.897788 0.789887 0.725216 0.193 Uiso 0.376(9) 1 calc R U P C 2
H3AB H 0.823574 0.913796 0.678151 0.193 Uiso 0.376(9) 1 calc R U P C 2
H3AC H 0.978787 0.875334 0.675077 0.193 Uiso 0.376(9) 1 calc R U P C 2
O2 O 1.1103(16) 0.6126(13) 0.7677(9) 0.080(4) Uani 0.694(16) 1 d . U P D 1
C33 C 1.0150(8) 0.5918(10) 0.8060(5) 0.055(2) Uani 0.694(16) 1 d . U P D 1
C32 C 0.9560(11) 0.5133(13) 0.7847(7) 0.094(3) Uani 0.694(16) 1 d . U P D 1
H5A H 0.975528 0.440521 0.824555 0.141 Uiso 0.694(16) 1 calc R U P D 1
H5B H 0.994186 0.504386 0.730450 0.141 Uiso 0.694(16) 1 calc R U P D 1
H5C H 0.861465 0.545947 0.785654 0.141 Uiso 0.694(16) 1 calc R U P D 1
C27 C 0.9666(16) 0.5971(14) 0.8902(10) 0.065(3) Uani 0.694(16) 1 d . U P D 1
H6A H 0.874551 0.640587 0.893311 0.097 Uiso 0.694(16) 1 calc R U P D 1
H6B H 1.017093 0.632588 0.907525 0.097 Uiso 0.694(16) 1 calc R U P D 1
H6C H 0.975871 0.521582 0.925654 0.097 Uiso 0.694(16) 1 calc R U P D 1
O2A O 1.101(3) 0.643(2) 0.7626(18) 0.051(4) Uani 0.306(16) 1 d . U P D 2
C4A C 0.990(2) 0.625(3) 0.7811(16) 0.067(4) Uani 0.306(16) 1 d . U P D 2
C5A C 0.9187(19) 0.595(2) 0.7505(11) 0.070(4) Uani 0.306(16) 1 d . U P D 2
H5AA H 0.969063 0.566563 0.704432 0.104 Uiso 0.306(16) 1 calc R U P D 2
H5AB H 0.844406 0.658842 0.731698 0.104 Uiso 0.306(16) 1 calc R U P D 2
H5AC H 0.887021 0.536338 0.791302 0.104 Uiso 0.306(16) 1 calc R U P D 2
C6A C 0.949(3) 0.625(3) 0.874(2) 0.060(5) Uani 0.306(16) 1 d . U P D 2
H6AA H 1.027202 0.608249 0.899797 0.090 Uiso 0.306(16) 1 calc R U P D 2
H6AB H 0.903398 0.569153 0.901903 0.090 Uiso 0.306(16) 1 calc R U P D 2
H6AC H 0.891362 0.698939 0.877527 0.090 Uiso 0.306(16) 1 calc R U P D 2

loop_
_atom_site_aniso_label
_atom_site_aniso_U_11
_atom_site_aniso_U_22
_atom_site_aniso_U_33
_atom_site_aniso_U_23
_atom_site_aniso_U_13
_atom_site_aniso_U_12
F1 0.0439(11) 0.0238(9) 0.0494(11) 0.0112(8) -0.0304(9) -0.0192(7)
F2A 0.054(4) 0.034(3) 0.061(4) 0.011(2) -0.026(3) -0.034(2)
F2B 0.052(6) 0.039(5) 0.066(8) -0.007(5) -0.006(6) -0.028(4)
F3A 0.058(3) 0.029(3) 0.054(4) 0.020(2) -0.013(3) -0.031(2)
F3B 0.063(6) 0.032(5) 0.057(8) 0.002(5) 0.003(6) -0.026(4)
F4 0.0556(13) 0.0314(10) 0.0316(10) 0.0180(8) -0.0119(9) -0.0110(8)
F5 0.0429(10) 0.0206(8) 0.0200(7) 0.0000(6) -0.0151(7) -0.0037(7)
F6 0.0303(9) 0.0233(9) 0.0490(11) -0.0093(7) 0.0041(8) -0.0009(7)
F7 0.0225(10) 0.0632(16) 0.0838(18) -0.0065(13) 0.0010(10) 0.0118(10)
F8 0.0223(11) 0.113(2) 0.096(2) -0.0085(18) -0.0052(12) -0.0311(13)
F9 0.0609(15) 0.0804(19) 0.0646(15) -0.0169(13) 0.0048(11) -0.0588(14)
F10 0.0406(10) 0.0246(9) 0.0436(10) -0.0053(7) 0.0034(8) -0.0178(7)
N2 0.0282(11) 0.0142(11) 0.0143(10) -0.0019(8) -0.0079(8) -0.0053(8)
N1 0.0160(10) 0.0095(9) 0.0132(9) -0.0008(7) -0.0023(7) -0.0057(7)
C28 0.044(6) 0.008(5) 0.025(6) 0.000(4) -0.021(5) -0.005(4)
C7A 0.053(7) 0.010(5) 0.021(7) -0.005(4) -0.017(5) 0.000(4)
C29 0.070(6) 0.030(4) 0.039(4) 0.000(3) -0.033(4) -0.002(4)
C8A 0.050(5) 0.029(4) 0.063(7) 0.014(4) -0.035(5) -0.004(4)
C30 0.068(6) 0.048(5) 0.036(4) 0.016(4) -0.021(4) -0.031(4)
C9A 0.065(5) 0.027(4) 0.022(3) 0.003(2) 0.000(3) -0.009(3)
C31 0.054(4) 0.027(3) 0.063(5) -0.012(3) -0.026(3) 0.010(3)
C10A 0.075(7) 0.020(4) 0.042(4) -0.001(3) -0.025(4) -0.009(4)
C11 0.0417(17) 0.0200(14) 0.0223(13) -0.0057(10) -0.0031(11) -0.0149(11)
C12 0.052(2) 0.066(3) 0.079(3) -0.047(2) 0.004(2) -0.033(2)
C13 0.070(2) 0.0183(15) 0.0421(17) -0.0123(12) -0.0116(16) -0.0117(14)
C14 0.084(3) 0.0283(17) 0.0252(15) -0.0101(12) -0.0085(15) -0.0222(16)
C15 0.0223(12) 0.0146(12) 0.0143(11) -0.0021(9) -0.0042(9) -0.0047(9)
C16 0.0318(14) 0.0179(13) 0.0227(12) -0.0065(10) -0.0059(10) -0.0086(10)
C17 0.0341(15) 0.0129(13) 0.0328(14) -0.0032(10) -0.0134(11) -0.0058(10)
C18 0.0347(15) 0.0173(14) 0.0320(15) 0.0013(11) -0.0170(12) -0.0071(11)
C19 0.0266(13) 0.0169(13) 0.0208(12) -0.0006(9) -0.0121(10) -0.0074(9)
C20 0.0191(12) 0.0149(12) 0.0177(11) -0.0028(9) -0.0049(9) -0.0057(9)
C21 0.0217(12) 0.0134(12) 0.0146(11) -0.0010(8) -0.0028(9) -0.0069(9)
C22 0.0261(13) 0.0186(13) 0.0153(11) -0.0015(9) -0.0048(9) -0.0107(10)
C23 0.0286(13) 0.0161(12) 0.0194(12) -0.0043(9) 0.0014(10) -0.0112(10)
C24 0.0317(14) 0.0144(12) 0.0217(12) -0.0018(9) -0.0012(10) -0.0065(10)
C25 0.0309(14) 0.0162(13) 0.0177(12) 0.0017(9) -0.0080(10) -0.0065(10)
C26 0.0217(12) 0.0155(12) 0.0141(11) -0.0033(9) -0.0030(9) -0.0062(9)
C6 0.0186(12) 0.0113(11) 0.0131(11) 0.0007(8) -0.0013(8) -0.0078(9)
C7 0.0202(12) 0.0163(12) 0.0133(11) 0.0007(8) -0.0043(9) -0.0063(9)
C8 0.0242(12) 0.0154(12) 0.0150(11) -0.0007(8) -0.0042(9) -0.0080(9)
C9 0.0251(13) 0.0196(13) 0.0155(11) -0.0052(9) -0.0018(9) -0.0057(10)
C10 0.0216(12) 0.0178(12) 0.0171(11) -0.0028(9) -0.0036(9) -0.0029(9)
C5 0.0198(12) 0.0149(12) 0.0142(11) 0.0001(8) -0.0011(9) -0.0070(9)
C4 0.0203(12) 0.0113(11) 0.0144(11) 0.0004(8) -0.0006(9) -0.0081(9)
C3 0.0190(12) 0.0203(13) 0.0175(12) -0.0065(9) -0.0002(9) -0.0049(9)
C2 0.0168(11) 0.0165(12) 0.0170(11) -0.0041(9) -0.0020(9) -0.0044(9)
C1 0.0155(11) 0.0105(11) 0.0144(11) 0.0005(8) -0.0007(9) -0.0076(8)
C37 0.0183(12) 0.0138(12) 0.0163(11) -0.0004(9) 0.0002(9) -0.0023(9)
C38 0.0261(14) 0.0182(14) 0.0310(14) 0.0036(10) -0.0095(11) -0.0084(10)
C39 0.0384(17) 0.0286(16) 0.0532(19) 0.0068(13) -0.0162(14) -0.0187(13)
C40 0.0387(17) 0.0239(15) 0.0499(19) 0.0145(13) -0.0063(14) -0.0168(12)
C41 0.0347(15) 0.0202(14) 0.0263(14) 0.0079(11) -0.0019(12) -0.0055(11)
C42 0.0249(13) 0.0186(13) 0.0168(12) -0.0012(9) 0.0000(10) -0.0033(10)
C43 0.0188(12) 0.0241(13) 0.0117(10) -0.0031(8) -0.0023(8) -0.0081(10)
C44 0.0221(14) 0.0326(16) 0.0223(13) -0.0026(10) -0.0017(10) -0.0053(11)
C45 0.0177(14) 0.051(2) 0.0401(17) -0.0004(14) -0.0034(12) -0.0007(13)
C46 0.0198(16) 0.073(3) 0.0435(19) -0.0065(17) -0.0036(13) -0.0206(16)
C47 0.0413(19) 0.061(2) 0.0316(16) -0.0057(14) -0.0006(13) -0.0364(17)
C48 0.0284(14) 0.0322(15) 0.0208(13) -0.0047(10) -0.0027(10) -0.0142(11)
B1 0.0147(12) 0.0139(13) 0.0139(12) -0.0009(9) -0.0034(9) -0.0037(9)
O1 0.080(5) 0.068(5) 0.074(6) -0.040(5) 0.007(5) 0.005(4)
C36 0.085(5) 0.075(4) 0.092(5) -0.058(4) -0.007(4) -0.004(4)
C35 0.124(8) 0.100(8) 0.110(8) -0.051(6) 0.011(7) -0.007(7)
C34 0.106(7) 0.079(6) 0.116(8) -0.051(5) -0.022(6) -0.017(5)
O1A 0.091(8) 0.084(9) 0.092(10) -0.050(7) -0.018(7) -0.012(7)
C1A 0.093(6) 0.080(6) 0.085(5) -0.047(5) 0.002(5) -0.008(5)
C2A 0.149(13) 0.108(11) 0.135(13) -0.044(10) 0.008(11) -0.034(10)
C3A 0.127(10) 0.118(10) 0.120(10) -0.041(9) -0.006(9) -0.007(9)
O2 0.042(4) 0.129(10) 0.055(4) -0.010(5) 0.010(3) -0.029(6)
C33 0.032(3) 0.105(6) 0.040(4) -0.030(4) 0.001(3) -0.026(3)
C32 0.084(6) 0.135(8) 0.084(6) -0.056(6) -0.015(4) -0.030(6)
C27 0.046(5) 0.094(8) 0.054(6) -0.024(5) 0.006(4) -0.024(5)
O2A 0.043(7) 0.078(9) 0.051(8) -0.037(7) 0.017(6) -0.036(6)
C4A 0.045(6) 0.110(8) 0.055(7) -0.037(6) 0.015(6) -0.030(6)
C5A 0.059(8) 0.122(10) 0.054(7) -0.045(7) 0.008(6) -0.048(7)
C6A 0.044(9) 0.101(12) 0.057(11) -0.037(9) 0.012(8) -0.044(9)

loop_
_atom_type_symbol
_atom_type_description
_atom_type_scat_dispersion_real
_atom_type_scat_dispersion_imag
_atom_type_scat_source
C C 0.0181 0.0091 'International Tables Vol C Tables 4.2.6.8 and 6.1.1.4'
H H 0.0000 0.0000 'International Tables Vol C Tables 4.2.6.8 and 6.1.1.4'
B B 0.0090 0.0039 'International Tables Vol C Tables 4.2.6.8 and 6.1.1.4'
F F 0.0727 0.0534 'International Tables Vol C Tables 4.2.6.8 and 6.1.1.4'
N N 0.0311 0.0180 'International Tables Vol C Tables 4.2.6.8 and 6.1.1.4'
O O 0.0492 0.0322 'International Tables Vol C Tables 4.2.6.8 and 6.1.1.4'

loop_
_exptl_crystal_face_index_h
_exptl_crystal_face_index_k
_exptl_crystal_face_index_l
_exptl_crystal_face_perp_dist
0.00 -1.00 0.00 0.0420
0.00 1.00 0.00 0.0540
-1.00 1.00 -1.00 0.0620
1.00 -1.00 1.00 0.0650
-1.00 -1.00 -1.00 0.0850
1.00 1.00 1.00 0.0820
-1.00 0.00 0.00 0.0210
1.00 0.00 0.00 0.0170
1.00 0.00 -1.00 0.0540
0.00 1.00 1.00 0.0860
0.00 0.00 1.00 0.1040

loop_
_geom_angle_atom_site_label_1
_geom_angle_atom_site_label_2
_geom_angle_atom_site_label_3
_geom_angle
_geom_angle_site_symmetry_1
_geom_angle_site_symmetry_3
_geom_angle_publ_flag
C26 N2 C15 107.3(2) . . ?
C8 N2 C15 125.2(2) . . ?
C8 N2 C26 127.4(2) . . ?
C2 N1 C1 118.7(2) . . ?
C2 N1 B1 118.25(19) . . ?
C1 N1 B1 122.35(19) . . ?
C29 C28 C31 105.9(10) . . ?
C30 C28 C29 110.6(10) . . ?
C30 C28 C31 109.3(10) . . ?
C30 C28 C18 108.4(10) . . ?
C18 C28 C29 109.2(9) . . ?
C18 C28 C31 113.4(9) . . ?
C8A C7A C9A 112.8(12) . . ?
C8A C7A C10A 107.7(12) . . ?
C8A C7A C18 106.8(13) . . ?
C9A C7A C10A 107.0(14) . . ?
C9A C7A C18 114.3(10) . . ?
C10A C7A C18 107.9(9) . . ?
C28 C29 H8A 109.5 . . ?
C28 C29 H8B 109.5 . . ?
C28 C29 H8C 109.5 . . ?
H8A C29 H8B 109.5 . . ?
H8A C29 H8C 109.5 . . ?
H8B C29 H8C 109.5 . . ?
C7A C8A H8AA 109.5 . . ?
C7A C8A H8AB 109.5 . . ?
C7A C8A H8AC 109.5 . . ?
H8AA C8A H8AB 109.5 . . ?
H8AA C8A H8AC 109.5 . . ?
H8AB C8A H8AC 109.5 . . ?
C28 C30 H9A 109.5 . . ?
C28 C30 H9B 109.5 . . ?
C28 C30 H9C 109.5 . . ?
H9A C30 H9B 109.5 . . ?
H9A C30 H9C 109.5 . . ?
H9B C30 H9C 109.5 . . ?
C7A C9A H9AA 109.5 . . ?
C7A C9A H9AB 109.5 . . ?
C7A C9A H9AC 109.5 . . ?
H9AA C9A H9AB 109.5 . . ?
H9AA C9A H9AC 109.5 . . ?
H9AB C9A H9AC 109.5 . . ?
C28 C31 H10A 109.5 . . ?
C28 C31 H10B 109.5 . . ?
C28 C31 H10C 109.5 . . ?
H10A C31 H10B 109.5 . . ?
H10A C31 H10C 109.5 . . ?
H10B C31 H10C 109.5 . . ?
C7A C10A H10D 109.5 . . ?
C7A C10A H10E 109.5 . . ?
C7A C10A H10F 109.5 . . ?
H10D C10A H10E 109.5 . . ?
H10D C10A H10F 109.5 . . ?
H10E C10A H10F 109.5 . . ?
C12 C11 C13 108.7(3) . . ?
C12 C11 C14 110.0(3) . . ?
C12 C11 C23 108.5(2) . . ?
C13 C11 C23 111.2(2) . . ?
C14 C11 C13 107.4(3) . . ?
C14 C11 C23 111.0(2) . . ?
C11 C12 H12A 109.5 . . ?
C11 C12 H12B 109.5 . . ?
C11 C12 H12C 109.5 . . ?
H12A C12 H12B 109.5 . . ?
H12A C12 H12C 109.5 . . ?
H12B C12 H12C 109.5 . . ?
C11 C13 H13A 109.5 . . ?
C11 C13 H13B 109.5 . . ?
C11 C13 H13C 109.5 . . ?
H13A C13 H13B 109.5 . . ?
H13A C13 H13C 109.5 . . ?
H13B C13 H13C 109.5 . . ?
C11 C14 H14A 109.5 . . ?
C11 C14 H14B 109.5 . . ?
C11 C14 H14C 109.5 . . ?
H14A C14 H14B 109.5 . . ?
H14A C14 H14C 109.5 . . ?
H14B C14 H14C 109.5 . . ?
C16 C15 N2 129.7(2) . . ?
C16 C15 C20 121.0(2) . . ?
C20 C15 N2 109.1(2) . . ?
C15 C16 H16 121.1 . . ?
C15 C16 C17 117.8(2) . . ?
C17 C16 H16 121.1 . . ?
C16 C17 H17 118.7 . . ?
C16 C17 C18 122.7(3) . . ?
C18 C17 H17 118.7 . . ?
C17 C18 C28 115.2(5) . . ?
C17 C18 C7A 127.2(6) . . ?
C19 C18 C28 126.3(5) . . ?
C19 C18 C7A 114.0(6) . . ?
C19 C18 C17 118.3(3) . . ?
C18 C19 H19 119.9 . . ?
C18 C19 C20 120.1(2) . . ?
C20 C19 H19 119.9 . . ?
C15 C20 C21 106.9(2) . . ?
C19 C20 C15 120.1(2) . . ?
C19 C20 C21 133.0(2) . . ?
C22 C21 C20 132.0(2) . . ?
C26 C21 C20 107.4(2) . . ?
C26 C21 C22 120.7(2) . . ?
C21 C22 H22 120.1 . . ?
C23 C22 C21 119.7(2) . . ?
C23 C22 H22 120.1 . . ?
C22 C23 C11 119.6(2) . . ?
C22 C23 C24 118.2(2) . . ?
C24 C23 C11 122.1(2) . . ?
C23 C24 H24 118.2 . . ?
C25 C24 C23 123.6(2) . . ?
C25 C24 H24 118.2 . . ?
C24 C25 H25 121.4 . . ?
C24 C25 C26 117.1(2) . . ?
C26 C25 H25 121.4 . . ?
C21 C26 N2 109.3(2) . . ?
C21 C26 C25 120.7(2) . . ?
C25 C26 N2 130.0(2) . . ?
C7 C6 C5 118.4(2) . . ?
C7 C6 B1 122.0(2) . 2_666 ?
C5 C6 B1 119.6(2) . 2_666 ?
C6 C7 H28 119.0 . . ?
C6 C7 C8 121.9(2) . . ?
C8 C7 H28 119.0 . . ?
C7 C8 N2 120.9(2) . . ?
C7 C8 C9 119.2(2) . . ?
C9 C8 N2 119.9(2) . . ?
C8 C9 H30 120.1 . . ?
C10 C9 C8 119.8(2) . . ?
C10 C9 H30 120.1 . . ?
C9 C10 H31 119.4 . . ?
C9 C10 C5 121.3(2) . . ?
C5 C10 H31 119.4 . . ?
C6 C5 C10 119.3(2) . . ?
C6 C5 C4 120.8(2) . . ?
C10 C5 C4 119.8(2) . . ?
C3 C4 C5 122.1(2) . . ?
C3 C4 C1 115.4(2) . 2_666 ?
C1 C4 C5 122.4(2) 2_666 . ?
C4 C3 H34 119.3 . . ?
C2 C3 C4 121.4(2) . . ?
C2 C3 H34 119.3 . . ?
N1 C2 C3 123.3(2) . . ?
N1 C2 H35 118.4 . . ?
C3 C2 H35 118.4 . . ?
N1 C1 C4 119.4(2) . 2_666 ?
N1 C1 C1 120.2(3) . 2_666 ?
C1 C1 C4 120.4(3) 2_666 2_666 ?
C38 C37 C42 113.6(2) . . ?
C38 C37 B1 126.8(2) . . ?
C42 C37 B1 119.4(2) . . ?
F1 C38 C37 121.5(2) . . ?
F1 C38 C39 114.7(3) . . ?
C37 C38 C39 123.8(3) . . ?
F2A C39 C38 121.5(4) . . ?
F2A C39 C40 118.3(4) . . ?
C38 C39 F2B 114.6(9) . . ?
C40 C39 F2B 123.1(8) . . ?
C40 C39 C38 119.9(3) . . ?
F3A C40 C39 123.6(5) . . ?
F3A C40 C41 117.0(5) . . ?
C39 C40 F3B 113.0(12) . . ?
C39 C40 C41 119.2(3) . . ?
C41 C40 F3B 125.4(10) . . ?
F4 C41 C40 120.0(3) . . ?
F4 C41 C42 120.9(3) . . ?
C42 C41 C40 119.2(3) . . ?
F5 C42 C37 119.9(2) . . ?
F5 C42 C41 115.7(2) . . ?
C41 C42 C37 124.3(3) . . ?
C44 C43 C48 113.7(3) . . ?
C44 C43 B1 127.0(2) . . ?
C48 C43 B1 119.3(2) . . ?
F6 C44 C43 120.6(3) . . ?
F6 C44 C45 115.6(3) . . ?
C45 C44 C43 123.8(3) . . ?
F7 C45 C44 119.8(4) . . ?
F7 C45 C46 120.4(3) . . ?
C46 C45 C44 119.7(3) . . ?
F8 C46 C45 120.9(4) . . ?
F8 C46 C47 120.0(4) . . ?
C45 C46 C47 119.1(3) . . ?
F9 C47 C46 119.7(3) . . ?
F9 C47 C48 121.1(4) . . ?
C48 C47 C46 119.1(3) . . ?
F10 C48 C43 119.9(3) . . ?
F10 C48 C47 115.6(3) . . ?
C47 C48 C43 124.5(3) . . ?
N1 B1 C6 108.68(18) . 2_666 ?
N1 B1 C37 108.36(19) . . ?
N1 B1 C43 105.90(18) . . ?
C6 B1 C37 107.71(18) 2_666 . ?
C6 B1 C43 111.2(2) 2_666 . ?
C43 B1 C37 114.8(2) . . ?
O1 C36 C35 126.0(16) . . ?
O1 C36 C34 121.3(13) . . ?
C35 C36 C34 111.2(11) . . ?
C36 C35 H2A 109.5 . . ?
C36 C35 H2B 109.5 . . ?
C36 C35 H2C 109.5 . . ?
H2A C35 H2B 109.5 . . ?
H2A C35 H2C 109.5 . . ?
H2B C35 H2C 109.5 . . ?
C36 C34 H3A 109.5 . . ?
C36 C34 H3B 109.5 . . ?
C36 C34 H3C 109.5 . . ?
H3A C34 H3B 109.5 . . ?
H3A C34 H3C 109.5 . . ?
H3B C34 H3C 109.5 . . ?
O1A C1A C2A 111(2) . . ?
O1A C1A C3A 142(3) . . ?
C3A C1A C2A 107(2) . . ?
C1A C2A H2AA 109.5 . . ?
C1A C2A H2AB 109.5 . . ?
C1A C2A H2AC 109.5 . . ?
H2AA C2A H2AB 109.5 . . ?
H2AA C2A H2AC 109.5 . . ?
H2AB C2A H2AC 109.5 . . ?
C1A C3A H3AA 109.5 . . ?
C1A C3A H3AB 109.5 . . ?
C1A C3A H3AC 109.5 . . ?
H3AA C3A H3AB 109.5 . . ?
H3AA C3A H3AC 109.5 . . ?
H3AB C3A H3AC 109.5 . . ?
O2 C33 C32 120.7(11) . . ?
O2 C33 C27 126.4(13) . . ?
C27 C33 C32 109.4(10) . . ?
C33 C32 H5A 109.5 . . ?
C33 C32 H5B 109.5 . . ?
C33 C32 H5C 109.5 . . ?
H5A C32 H5B 109.5 . . ?
H5A C32 H5C 109.5 . . ?
H5B C32 H5C 109.5 . . ?
C33 C27 H6A 109.5 . . ?
C33 C27 H6B 109.5 . . ?
C33 C27 H6C 109.5 . . ?
H6A C27 H6B 109.5 . . ?
H6A C27 H6C 109.5 . . ?
H6B C27 H6C 109.5 . . ?
O2A C4A C6A 105(2) . . ?
C5A C4A O2A 138(2) . . ?
C5A C4A C6A 116(2) . . ?
C4A C5A H5AA 109.5 . . ?
C4A C5A H5AB 109.5 . . ?
C4A C5A H5AC 109.5 . . ?
H5AA C5A H5AB 109.5 . . ?
H5AA C5A H5AC 109.5 . . ?
H5AB C5A H5AC 109.5 . . ?
C4A C6A H6AA 109.5 . . ?
C4A C6A H6AB 109.5 . . ?
C4A C6A H6AC 109.5 . . ?
H6AA C6A H6AB 109.5 . . ?
H6AA C6A H6AC 109.5 . . ?
H6AB C6A H6AC 109.5 . . ?

loop_
_geom_bond_atom_site_label_1
_geom_bond_atom_site_label_2
_geom_bond_distance
_geom_bond_site_symmetry_2
_geom_bond_publ_flag
F1 C38 1.346(3) . ?
F2A C39 1.315(7) . ?
F2B C39 1.48(2) . ?
F3A C40 1.342(7) . ?
F3B C40 1.40(2) . ?
F4 C41 1.336(3) . ?
F5 C42 1.342(3) . ?
F6 C44 1.348(4) . ?
F7 C45 1.345(4) . ?
F8 C46 1.339(4) . ?
F9 C47 1.340(4) . ?
F10 C48 1.350(4) . ?
N2 C15 1.411(3) . ?
N2 C26 1.409(3) . ?
N2 C8 1.406(3) . ?
N1 C2 1.335(3) . ?
N1 C1 1.373(3) . ?
N1 B1 1.611(3) . ?
C28 C29 1.541(14) . ?
C28 C30 1.481(17) . ?
C28 C31 1.549(13) . ?
C28 C18 1.520(14) . ?
C7A C8A 1.47(2) . ?
C7A C9A 1.520(14) . ?
C7A C10A 1.572(18) . ?
C7A C18 1.598(17) . ?
C29 H8A 0.9800 . ?
C29 H8B 0.9800 . ?
C29 H8C 0.9800 . ?
C8A H8AA 0.9800 . ?
C8A H8AB 0.9800 . ?
C8A H8AC 0.9800 . ?
C30 H9A 0.9800 . ?
C30 H9B 0.9800 . ?
C30 H9C 0.9800 . ?
C9A H9AA 0.9800 . ?
C9A H9AB 0.9800 . ?
C9A H9AC 0.9800 . ?
C31 H10A 0.9800 . ?
C31 H10B 0.9800 . ?
C31 H10C 0.9800 . ?
C10A H10D 0.9800 . ?
C10A H10E 0.9800 . ?
C10A H10F 0.9800 . ?
C11 C12 1.522(5) . ?
C11 C13 1.539(4) . ?
C11 C14 1.526(4) . ?
C11 C23 1.542(4) . ?
C12 H12A 0.9800 . ?
C12 H12B 0.9800 . ?
C12 H12C 0.9800 . ?
C13 H13A 0.9800 . ?
C13 H13B 0.9800 . ?
C13 H13C 0.9800 . ?
C14 H14A 0.9800 . ?
C14 H14B 0.9800 . ?
C14 H14C 0.9800 . ?
C15 C16 1.385(4) . ?
C15 C20 1.404(3) . ?
C16 H16 0.9500 . ?
C16 C17 1.388(4) . ?
C17 H17 0.9500 . ?
C17 C18 1.412(4) . ?
C18 C19 1.384(4) . ?
C19 H19 0.9500 . ?
C19 C20 1.398(3) . ?
C20 C21 1.446(4) . ?
C21 C22 1.398(4) . ?
C21 C26 1.396(3) . ?
C22 H22 0.9500 . ?
C22 C23 1.393(4) . ?
C23 C24 1.397(4) . ?
C24 H24 0.9500 . ?
C24 C25 1.387(4) . ?
C25 H25 0.9500 . ?
C25 C26 1.401(4) . ?
C6 C7 1.392(3) . ?
C6 C5 1.411(3) . ?
C6 B1 1.618(3) 2_666 ?
C7 H28 0.9500 . ?
C7 C8 1.395(4) . ?
C8 C9 1.401(4) . ?
C9 H30 0.9500 . ?
C9 C10 1.373(4) . ?
C10 H31 0.9500 . ?
C10 C5 1.412(4) . ?
C5 C4 1.455(3) . ?
C4 C3 1.385(4) . ?
C4 C1 1.437(3) 2_666 ?
C3 H34 0.9500 . ?
C3 C2 1.375(4) . ?
C2 H35 0.9500 . ?
C1 C1 1.412(5) 2_666 ?
C37 C38 1.388(4) . ?
C37 C42 1.398(4) . ?
C37 B1 1.652(4) . ?
C38 C39 1.389(4) . ?
C39 C40 1.368(5) . ?
C40 C41 1.381(5) . ?
C41 C42 1.381(4) . ?
C43 C44 1.384(4) . ?
C43 C48 1.388(4) . ?
C43 B1 1.646(3) . ?
C44 C45 1.381(4) . ?
C45 C46 1.369(6) . ?
C46 C47 1.379(6) . ?
C47 C48 1.373(5) . ?
O1 C36 1.19(2) . ?
C36 C35 1.441(15) . ?
C36 C34 1.507(17) . ?
C35 H2A 0.9800 . ?
C35 H2B 0.9800 . ?
C35 H2C 0.9800 . ?
C34 H3A 0.9800 . ?
C34 H3B 0.9800 . ?
C34 H3C 0.9800 . ?
O1A C1A 1.27(4) . ?
C1A C2A 1.54(4) . ?
C1A C3A 1.42(4) . ?
C2A H2AA 0.9800 . ?
C2A H2AB 0.9800 . ?
C2A H2AC 0.9800 . ?
C3A H3AA 0.9800 . ?
C3A H3AB 0.9800 . ?
C3A H3AC 0.9800 . ?
O2 C33 1.184(17) . ?
C33 C32 1.563(15) . ?
C33 C27 1.472(18) . ?
C32 H5A 0.9800 . ?
C32 H5B 0.9800 . ?
C32 H5C 0.9800 . ?
C27 H6A 0.9800 . ?
C27 H6B 0.9800 . ?
C27 H6C 0.9800 . ?
O2A C4A 1.28(4) . ?
C4A C5A 1.25(3) . ?
C4A C6A 1.60(4) . ?
C5A H5AA 0.9800 . ?
C5A H5AB 0.9800 . ?
C5A H5AC 0.9800 . ?
C6A H6AA 0.9800 . ?
C6A H6AB 0.9800 . ?
C6A H6AC 0.9800 . ?

loop_
_geom_torsion_atom_site_label_1
_geom_torsion_atom_site_label_2
_geom_torsion_atom_site_label_3
_geom_torsion_atom_site_label_4
_geom_torsion
_geom_torsion_site_symmetry_1
_geom_torsion_site_symmetry_2
_geom_torsion_site_symmetry_3
_geom_torsion_site_symmetry_4
_geom_torsion_publ_flag
F1 C38 C39 F2A -7.7(11) . . . . ?
F1 C38 C39 F2B 16.5(12) . . . . ?
F1 C38 C39 C40 179.3(3) . . . . ?
F2A C39 C40 F3A 1.8(7) . . . . ?
F2A C39 C40 C41 -172.7(10) . . . . ?
F2B C39 C40 F3B -1.7(11) . . . . ?
F2B C39 C40 C41 161.8(14) . . . . ?
F3A C40 C41 F4 5.6(10) . . . . ?
F3A C40 C41 C42 -175.1(9) . . . . ?
F3B C40 C41 F4 -18.3(16) . . . . ?
F3B C40 C41 C42 161.0(16) . . . . ?
F4 C41 C42 F5 0.6(4) . . . . ?
F4 C41 C42 C37 179.3(2) . . . . ?
F6 C44 C45 F7 -0.8(5) . . . . ?
F6 C44 C45 C46 177.7(3) . . . . ?
F7 C45 C46 F8 -0.9(6) . . . . ?
F7 C45 C46 C47 176.7(3) . . . . ?
F8 C46 C47 F9 -0.6(6) . . . . ?
F8 C46 C47 C48 179.2(3) . . . . ?
F9 C47 C48 F10 2.1(4) . . . . ?
F9 C47 C48 C43 -180.0(3) . . . . ?
N2 C15 C16 C17 176.4(3) . . . . ?
N2 C15 C20 C19 -178.1(2) . . . . ?
N2 C15 C20 C21 -1.1(3) . . . . ?
N2 C8 C9 C10 177.4(2) . . . . ?
C28 C18 C19 C20 -174.7(7) . . . . ?
C7A C18 C19 C20 171.8(8) . . . . ?
C29 C28 C18 C17 -171.0(8) . . . . ?
C29 C28 C18 C19 3.6(13) . . . . ?
C8A C7A C18 C17 -116.9(10) . . . . ?
C8A C7A C18 C19 71.9(10) . . . . ?
C30 C28 C18 C17 68.4(9) . . . . ?
C30 C28 C18 C19 -116.9(8) . . . . ?
C9A C7A C18 C17 117.6(10) . . . . ?
C9A C7A C18 C19 -53.6(15) . . . . ?
C31 C28 C18 C17 -53.2(11) . . . . ?
C31 C28 C18 C19 121.5(8) . . . . ?
C10A C7A C18 C17 -1.3(16) . . . . ?
C10A C7A C18 C19 -172.5(8) . . . . ?
C11 C23 C24 C25 -177.2(3) . . . . ?
C12 C11 C23 C22 -80.0(4) . . . . ?
C12 C11 C23 C24 96.5(4) . . . . ?
C13 C11 C23 C22 160.5(3) . . . . ?
C13 C11 C23 C24 -23.0(4) . . . . ?
C14 C11 C23 C22 41.0(4) . . . . ?
C14 C11 C23 C24 -142.5(3) . . . . ?
C15 N2 C26 C21 -1.7(3) . . . . ?
C15 N2 C26 C25 -179.4(3) . . . . ?
C15 N2 C8 C7 44.2(4) . . . . ?
C15 N2 C8 C9 -135.6(3) . . . . ?
C15 C16 C17 C18 0.0(4) . . . . ?
C15 C20 C21 C22 179.8(3) . . . . ?
C15 C20 C21 C26 0.0(3) . . . . ?
C16 C15 C20 C19 -2.1(4) . . . . ?
C16 C15 C20 C21 174.9(2) . . . . ?
C16 C17 C18 C28 174.6(7) . . . . ?
C16 C17 C18 C7A -171.4(9) . . . . ?
C16 C17 C18 C19 -0.5(5) . . . . ?
C17 C18 C19 C20 -0.2(4) . . . . ?
C18 C19 C20 C15 1.5(4) . . . . ?
C18 C19 C20 C21 -174.5(3) . . . . ?
C19 C20 C21 C22 -3.9(5) . . . . ?
C19 C20 C21 C26 176.4(3) . . . . ?
C20 C15 C16 C17 1.3(4) . . . . ?
C20 C21 C22 C23 -179.9(2) . . . . ?
C20 C21 C26 N2 1.1(3) . . . . ?
C20 C21 C26 C25 179.0(2) . . . . ?
C21 C22 C23 C11 177.5(2) . . . . ?
C21 C22 C23 C24 0.9(4) . . . . ?
C22 C21 C26 N2 -178.7(2) . . . . ?
C22 C21 C26 C25 -0.8(4) . . . . ?
C22 C23 C24 C25 -0.6(4) . . . . ?
C23 C24 C25 C26 -0.4(4) . . . . ?
C24 C25 C26 N2 178.5(3) . . . . ?
C24 C25 C26 C21 1.1(4) . . . . ?
C26 N2 C15 C16 -173.8(3) . . . . ?
C26 N2 C15 C20 1.8(3) . . . . ?
C26 N2 C8 C7 -139.1(3) . . . . ?
C26 N2 C8 C9 41.2(4) . . . . ?
C26 C21 C22 C23 -0.2(4) . . . . ?
C6 C7 C8 N2 -177.0(2) . . . . ?
C6 C7 C8 C9 2.7(4) . . . . ?
C6 C5 C4 C3 -168.3(2) . . . . ?
C6 C5 C4 C1 14.5(4) . . . 2_666 ?
C7 C6 C5 C10 -1.7(3) . . . . ?
C7 C6 C5 C4 -178.7(2) . . . . ?
C7 C8 C9 C10 -2.3(4) . . . . ?
C8 N2 C15 C16 3.5(4) . . . . ?
C8 N2 C15 C20 179.1(2) . . . . ?
C8 N2 C26 C21 -179.0(2) . . . . ?
C8 N2 C26 C25 3.4(4) . . . . ?
C8 C9 C10 C5 -0.1(4) . . . . ?
C9 C10 C5 C6 2.1(4) . . . . ?
C9 C10 C5 C4 179.1(2) . . . . ?
C10 C5 C4 C3 14.8(4) . . . . ?
C10 C5 C4 C1 -162.5(2) . . . 2_666 ?
C5 C6 C7 C8 -0.7(4) . . . . ?
C5 C4 C3 C2 -169.8(2) . . . . ?
C4 C3 C2 N1 -3.0(4) . . . . ?
C2 N1 C1 C4 -175.1(2) . . . 2_666 ?
C2 N1 C1 C1 5.0(4) . . . 2_666 ?
C2 N1 B1 C6 161.1(2) . . . 2_666 ?
C2 N1 B1 C37 -82.1(2) . . . . ?
C2 N1 B1 C43 41.5(3) . . . . ?
C1 N1 C2 C3 -3.6(4) . . . . ?
C1 N1 B1 C6 -28.6(3) . . . 2_666 ?
C1 N1 B1 C37 88.1(3) . . . . ?
C1 N1 B1 C43 -148.2(2) . . . . ?
C1 C4 C3 C2 7.6(4) 2_666 . . . ?
C37 C38 C39 F2A 172.4(11) . . . . ?
C37 C38 C39 F2B -163.4(12) . . . . ?
C37 C38 C39 C40 -0.6(6) . . . . ?
C38 C37 C42 F5 178.6(2) . . . . ?
C38 C37 C42 C41 0.0(4) . . . . ?
C38 C37 B1 N1 -14.2(3) . . . . ?
C38 C37 B1 C6 103.2(3) . . . 2_666 ?
C38 C37 B1 C43 -132.3(3) . . . . ?
C38 C39 C40 F3A 175.0(10) . . . . ?
C38 C39 C40 F3B -162.9(12) . . . . ?
C38 C39 C40 C41 0.5(6) . . . . ?
C39 C40 C41 F4 -179.5(3) . . . . ?
C39 C40 C41 C42 -0.2(5) . . . . ?
C40 C41 C42 F5 -178.7(3) . . . . ?
C40 C41 C42 C37 0.0(5) . . . . ?
C42 C37 C38 F1 -179.6(2) . . . . ?
C42 C37 C38 C39 0.4(4) . . . . ?
C42 C37 B1 N1 171.5(2) . . . . ?
C42 C37 B1 C6 -71.0(3) . . . 2_666 ?
C42 C37 B1 C43 53.4(3) . . . . ?
C43 C44 C45 F7 -178.3(3) . . . . ?
C43 C44 C45 C46 0.2(5) . . . . ?
C44 C43 C48 F10 176.1(2) . . . . ?
C44 C43 C48 C47 -1.7(4) . . . . ?
C44 C43 B1 N1 -105.7(3) . . . . ?
C44 C43 B1 C6 136.4(2) . . . 2_666 ?
C44 C43 B1 C37 13.8(3) . . . . ?
C44 C45 C46 F8 -179.4(3) . . . . ?
C44 C45 C46 C47 -1.8(5) . . . . ?
C45 C46 C47 F9 -178.2(3) . . . . ?
C45 C46 C47 C48 1.6(5) . . . . ?
C46 C47 C48 F10 -177.7(3) . . . . ?
C46 C47 C48 C43 0.2(5) . . . . ?
C48 C43 C44 F6 -175.9(2) . . . . ?
C48 C43 C44 C45 1.5(4) . . . . ?
C48 C43 B1 N1 73.4(3) . . . . ?
C48 C43 B1 C6 -44.5(3) . . . 2_666 ?
C48 C43 B1 C37 -167.1(2) . . . . ?
B1 N1 C2 C3 167.1(2) . . . . ?
B1 N1 C1 C4 14.7(3) . . . 2_666 ?
B1 N1 C1 C1 -165.3(2) . . . 2_666 ?
B1 C6 C7 C8 177.3(2) 2_666 . . . ?
B1 C6 C5 C10 -179.8(2) 2_666 . . . ?
B1 C6 C5 C4 3.3(3) 2_666 . . . ?
B1 C37 C38 F1 5.9(4) . . . . ?
B1 C37 C38 C39 -174.2(3) . . . . ?
B1 C37 C42 F5 -6.4(3) . . . . ?
B1 C37 C42 C41 174.9(2) . . . . ?
B1 C43 C44 F6 3.3(4) . . . . ?
B1 C43 C44 C45 -179.3(3) . . . . ?
B1 C43 C48 F10 -3.1(3) . . . . ?
B1 C43 C48 C47 179.0(3) . . . . ?

loop_
_platon_squeeze_void_nr
_platon_squeeze_void_average_x
_platon_squeeze_void_average_y
_platon_squeeze_void_average_z
_platon_squeeze_void_volume
_platon_squeeze_void_count_electrons
_platon_squeeze_void_content
1 0.017 0.722 0.226 7 0 ' '
2 0.500 1.000 0.500 121 29 ' '
3 0.983 0.278 0.774 7 0 ' '
